data_4000124
_journal_name_full 'Chemistry of Materials'
_journal_paper_doi 10.1021/cm010681c
_journal_year 2002
_chemical_formula_moiety '[Ni(4-PhPy)2(DBM)2]*(o-xylene)'
_chemical_formula_sum 'C60 H50 N2 Ni O4'
_chemical_formula_weight 921.73
_chemical_name_common
;
Bis(dibenzoylmethanato)bis-
(4-phenylpyridine)nickel(II), clathrate with o-xylene 1:1
;
_chemical_name_systematic
;
 Bis(1,3-diphenyl-1,3-propanediono)bis(4-phenylpyridine)nickel(II),
clathrate with o-xylene 1:1
;
_space_group_IT_number 2
_symmetry_cell_setting triclinic
_symmetry_space_group_name_Hall '-P 1'
_symmetry_space_group_name_H-M 'P -1'
_atom_sites_solution_hydrogens geom
_atom_sites_solution_primary direct
_atom_sites_solution_secondary difmap
_cell_angle_alpha 80.95(1)
_cell_angle_beta 68.68(1)
_cell_angle_gamma 75.90(1)
_cell_formula_units_Z 2
_cell_length_a 11.321(2)
_cell_length_b 13.989(2)
_cell_length_c 16.460(3)
_cell_measurement_reflns_used 'all data'
_cell_measurement_temperature 173(2)
_cell_measurement_theta_max 28.8
_cell_measurement_theta_min 1.5
_cell_volume 2348.4(7)
_diffrn_ambient_temperature 173(2)
_diffrn_detector_area_resol_mean ?
_diffrn_measurement_device_type 'Smart CCD'
_diffrn_measurement_method ?
_diffrn_radiation_monochromator graphite
_diffrn_radiation_source 'fine-focus sealed tube'
_diffrn_radiation_type MoK\a
_diffrn_radiation_wavelength 0.71070
_diffrn_reflns_av_R_equivalents 0.0292
_diffrn_reflns_av_sigmaI/netI 0.0498
_diffrn_reflns_limit_h_max 15
_diffrn_reflns_limit_h_min -15
_diffrn_reflns_limit_k_max 18
_diffrn_reflns_limit_k_min -18
_diffrn_reflns_limit_l_max 22
_diffrn_reflns_limit_l_min -22
_diffrn_reflns_number 27982
_diffrn_reflns_theta_max 28.75
_diffrn_reflns_theta_min 1.51
_diffrn_standards_decay_% ?
_diffrn_standards_interval_count ?
_diffrn_standards_interval_time ?
_diffrn_standards_number ?
_exptl_absorpt_coefficient_mu 0.465
_exptl_absorpt_correction_T_max 0.9088
_exptl_absorpt_correction_T_min 0.7164
_exptl_absorpt_correction_type SADABS
_exptl_crystal_colour green
_exptl_crystal_density_diffrn 1.304
_exptl_crystal_density_meas ?
_exptl_crystal_density_method 'not measured'
_exptl_crystal_description block
_exptl_crystal_F_000 968
_exptl_crystal_size_max 0.3
_exptl_crystal_size_mid 0.2
_exptl_crystal_size_min 0.1
_refine_ls_extinction_coef ?
_refine_ls_extinction_method none
_refine_ls_goodness_of_fit_ref 1.017
_refine_ls_hydrogen_treatment mixed
_refine_ls_matrix_type full
_refine_ls_number_parameters 608
_refine_ls_number_reflns 12050
_refine_ls_number_restraints 193
_refine_ls_restrained_S_all 1.058
_refine_ls_R_factor_all 0.0716
_refine_ls_R_factor_gt 0.0417
_refine_ls_shift/su_max 0.003
_refine_ls_shift/su_mean 0.000
_refine_ls_structure_factor_coef Fsqd
_refine_ls_weighting_details 'w=1/[\s^2^(Fo^2^)+(0.0513P)^2^+0.0000P] where P=(Fo^2^+2Fc^2^)/3'
_refine_ls_weighting_scheme calc
_refine_ls_wR_factor_gt 0.0956
_refine_ls_wR_factor_ref 0.1030
_reflns_number_gt 8457
_reflns_number_total 12050
_reflns_threshold_expression >2sigma(I)
_cod_depositor_comments
;
The following automatic conversions were performed:

'_refine_ls_weighting_scheme' value 'calc
w=1/[\s^2^(Fo^2^)+(0.0513P)^2^+0.0000P] where P=(Fo^2^+2Fc^2^)/3' was
changed to 'calc'. New tag '_refine_ls_weighting_details' was
created. The value of the new tag was set to
'w=1/[\s^2^(Fo^2^)+(0.0513P)^2^+0.0000P] where P=(Fo^2^+2Fc^2^)/3'.

Automatic conversion script
Id: cif_fix_values 3143 2015-03-26 13:38:13Z robertas 
;
_cod_original_sg_symbol_H-M P-1
_cod_database_code 4000124

loop_
_symmetry_equiv_pos_as_xyz
'x, y, z'
'-x, -y, -z'

loop_
_atom_site_label
_atom_site_type_symbol
_atom_site_fract_x
_atom_site_fract_y
_atom_site_fract_z
_atom_site_U_iso_or_equiv
_atom_site_adp_type
_atom_site_occupancy
_atom_site_calc_flag
_atom_site_refinement_flags
_atom_site_disorder_assembly
_atom_site_disorder_group
Ni Ni 0.47044(2) 0.176330(15) 0.286460(14) 0.02492(7) Uani 1 d . . .
O1 O 0.63557(11) 0.12735(9) 0.31617(7) 0.0304(3) Uani 1 d . . .
C1 C 0.73198(16) 0.06672(12) 0.27364(11) 0.0281(4) Uani 1 d . . .
C11 C 0.83896(17) 0.03110(14) 0.31192(11) 0.0325(4) Uani 1 d . . .
C12 C 0.8742(2) 0.09836(16) 0.34795(13) 0.0419(5) Uani 1 d . . .
H12 H 0.8324 0.1660 0.3473 0.050 Uiso 1 calc R . .
C13 C 0.9711(2) 0.0661(2) 0.38513(14) 0.0542(6) Uani 1 d . . .
H13 H 0.9971 0.1123 0.4084 0.065 Uiso 1 calc R . .
C14 C 1.0288(2) -0.0320(2) 0.38829(15) 0.0591(7) Uani 1 d . . .
H14 H 1.0932 -0.0538 0.4151 0.071 Uiso 1 calc R . .
C15 C 0.9942(2) -0.09895(19) 0.35293(15) 0.0589(6) Uani 1 d . . .
H15 H 1.0341 -0.1669 0.3557 0.071 Uiso 1 calc R . .
C16 C 0.90098(19) -0.06720(16) 0.31311(14) 0.0446(5) Uani 1 d . . .
H16 H 0.8796 -0.1131 0.2866 0.053 Uiso 1 calc R . .
C2 C 0.75136(17) 0.03126(13) 0.19297(11) 0.0310(4) Uani 1 d . . .
H2 H 0.8259 -0.0186 0.1706 0.037 Uiso 1 calc R . .
O3 O 0.55857(11) 0.11974(8) 0.16917(7) 0.0273(3) Uani 1 d . . .
C3 C 0.66947(16) 0.06376(11) 0.14344(11) 0.0255(3) Uani 1 d . . .
C31 C 0.71284(16) 0.03644(12) 0.05081(11) 0.0265(3) Uani 1 d . . .
C32 C 0.83896(17) -0.01082(13) 0.00517(12) 0.0339(4) Uani 1 d . . .
H32 H 0.9002 -0.0326 0.0346 0.041 Uiso 1 calc R . .
C33 C 0.87533(19) -0.02610(15) -0.08235(13) 0.0429(5) Uani 1 d . . .
H33 H 0.9616 -0.0577 -0.1125 0.051 Uiso 1 calc R . .
C34 C 0.7887(2) 0.00374(15) -0.12636(13) 0.0444(5) Uani 1 d . . .
H34 H 0.8147 -0.0065 -0.1866 0.053 Uiso 1 calc R . .
C35 C 0.6630(2) 0.04882(16) -0.08187(13) 0.0478(5) Uani 1 d . . .
H35 H 0.6018 0.0689 -0.1114 0.057 Uiso 1 calc R . .
C36 C 0.62598(19) 0.06476(14) 0.00567(12) 0.0383(4) Uani 1 d . . .
H36 H 0.5392 0.0958 0.0355 0.046 Uiso 1 calc R . .
O4 O 0.30679(11) 0.22398(8) 0.25589(7) 0.0290(3) Uani 1 d . . .
C4 C 0.19661(16) 0.25920(12) 0.30814(11) 0.0281(4) Uani 1 d . . .
C41 C 0.08808(17) 0.28526(13) 0.27112(12) 0.0316(4) Uani 1 d . . .
C42 C 0.10533(18) 0.24317(14) 0.19568(12) 0.0357(4) Uani 1 d . . .
H42 H 0.1827 0.1969 0.1704 0.043 Uiso 1 calc R . .
C43 C 0.0107(2) 0.26785(16) 0.15665(14) 0.0480(5) Uani 1 d . . .
H43 H 0.0236 0.2384 0.1050 0.058 Uiso 1 calc R . .
C44 C -0.1018(2) 0.33493(18) 0.19269(15) 0.0559(6) Uani 1 d . . .
H44 H -0.1668 0.3516 0.1662 0.067 Uiso 1 calc R . .
C45 C -0.1196(2) 0.37754(19) 0.26690(15) 0.0598(7) Uani 1 d . . .
H45 H -0.1967 0.4244 0.2914 0.072 Uiso 1 calc R . .
C46 C -0.02585(19) 0.35283(16) 0.30655(14) 0.0470(5) Uani 1 d . . .
H46 H -0.0397 0.3823 0.3583 0.056 Uiso 1 calc R . .
C5 C 0.16895(17) 0.27654(13) 0.39596(11) 0.0330(4) Uani 1 d . . .
H5 H 0.0806 0.2982 0.4298 0.040 Uiso 1 calc R . .
O6 O 0.38043(11) 0.23181(8) 0.40436(7) 0.0280(3) Uani 1 d . . .
C6 C 0.25984(16) 0.26463(12) 0.43741(11) 0.0275(4) Uani 1 d . . .
C61 C 0.21494(17) 0.29277(14) 0.52973(11) 0.0338(4) Uani 1 d . . .
C62 C 0.1000(2) 0.35825(17) 0.56758(14) 0.0513(6) Uani 1 d . . .
H62 H 0.0441 0.3866 0.5351 0.062 Uiso 1 calc R . .
C63 C 0.0666(2) 0.3825(2) 0.65332(16) 0.0714(8) Uani 1 d . . .
H63 H -0.0121 0.4273 0.6789 0.086 Uiso 1 calc R . .
C64 C 0.1464(2) 0.3419(2) 0.70075(15) 0.0761(9) Uani 1 d . . .
H64 H 0.1229 0.3588 0.7591 0.091 Uiso 1 calc R . .
C65 C 0.2595(2) 0.2776(2) 0.66474(14) 0.0627(7) Uani 1 d . . .
H65 H 0.3145 0.2497 0.6980 0.075 Uiso 1 calc R . .
C66 C 0.2944(2) 0.25261(16) 0.57969(12) 0.0438(5) Uani 1 d . . .
H66 H 0.3734 0.2076 0.5551 0.053 Uiso 1 calc R . .
N7 N 0.52880(13) 0.31236(10) 0.22918(9) 0.0282(3) Uani 1 d . . .
C71 C 0.51426(17) 0.38534(13) 0.27825(11) 0.0316(4) Uani 1 d . . .
H71 H 0.4822 0.3737 0.3401 0.038 Uiso 1 calc R . .
C72 C 0.54362(17) 0.47641(13) 0.24317(11) 0.0323(4) Uani 1 d . . .
H72 H 0.5316 0.5256 0.2808 0.039 Uiso 1 calc R . .
C73 C 0.59083(16) 0.49666(13) 0.15277(11) 0.0285(4) Uani 1 d . . .
C74 C 0.60827(17) 0.42006(13) 0.10251(11) 0.0320(4) Uani 1 d . . .
H74 H 0.6426 0.4290 0.0405 0.038 Uiso 1 calc R . .
C75 C 0.57588(17) 0.33098(13) 0.14232(11) 0.0315(4) Uani 1 d . . .
H75 H 0.5876 0.2803 0.1062 0.038 Uiso 1 calc R . .
C76 C 0.61744(17) 0.59501(13) 0.11232(12) 0.0312(4) Uani 1 d . . .
C77 C 0.6535(2) 0.65674(15) 0.15395(13) 0.0425(5) Uani 1 d . . .
H77 H 0.6620 0.6355 0.2097 0.051 Uiso 1 calc R . .
C78 C 0.6771(2) 0.74840(15) 0.11520(14) 0.0482(5) Uani 1 d . . .
H78 H 0.7020 0.7895 0.1442 0.058 Uiso 1 calc R . .
C79 C 0.6647(2) 0.78045(14) 0.03445(13) 0.0414(5) Uani 1 d . . .
H79 H 0.6810 0.8435 0.0080 0.050 Uiso 1 calc R . .
C7X C 0.62868(19) 0.72097(14) -0.00780(13) 0.0394(4) Uani 1 d . . .
H7X H 0.6205 0.7427 -0.0635 0.047 Uiso 1 calc R . .
C7Y C 0.60451(18) 0.62943(13) 0.03119(12) 0.0355(4) Uani 1 d . . .
H7Y H 0.5785 0.5891 0.0021 0.043 Uiso 1 calc R . .
N8 N 0.41535(14) 0.03888(10) 0.34080(9) 0.0302(3) Uani 1 d . . .
C81 C 0.40388(18) 0.00365(13) 0.42375(12) 0.0344(4) Uani 1 d . . .
H81 H 0.4119 0.0452 0.4611 0.041 Uiso 1 calc R . .
C82 C 0.38120(18) -0.08904(13) 0.45730(12) 0.0341(4) Uani 1 d . . .
H82 H 0.3739 -0.1099 0.5164 0.041 Uiso 1 calc R . .
C83 C 0.36885(17) -0.15234(13) 0.40513(12) 0.0313(4) Uani 1 d . . .
C84 C 0.38067(18) -0.11547(14) 0.31874(12) 0.0370(4) Uani 1 d . . .
H84 H 0.3738 -0.1555 0.2798 0.044 Uiso 1 calc R . .
C85 C 0.40225(18) -0.02139(14) 0.29058(12) 0.0352(4) Uani 1 d . . .
H85 H 0.4082 0.0021 0.2321 0.042 Uiso 1 calc R . .
C86 C 0.34572(18) -0.25387(13) 0.43737(12) 0.0348(4) Uani 1 d . . .
C87 C 0.38808(19) -0.30606(14) 0.50413(13) 0.0411(5) Uani 1 d . . .
H87 H 0.4291 -0.2757 0.5313 0.049 Uiso 1 calc R . .
C88 C 0.3709(2) -0.40191(15) 0.53128(14) 0.0466(5) Uani 1 d . . .
H88 H 0.4022 -0.4373 0.5760 0.056 Uiso 1 calc R . .
C89 C 0.3089(2) -0.44676(15) 0.49450(15) 0.0481(5) Uani 1 d . . .
H89 H 0.2974 -0.5126 0.5138 0.058 Uiso 1 calc R . .
C8X C 0.2637(2) -0.39548(15) 0.42958(15) 0.0488(5) Uani 1 d . . .
H8X H 0.2195 -0.4255 0.4045 0.059 Uiso 1 calc R . .
C8Y C 0.28282(19) -0.29971(15) 0.40079(14) 0.0422(5) Uani 1 d . . .
H8Y H 0.2525 -0.2650 0.3554 0.051 Uiso 1 calc R . .
C7A C 0.7348(5) 0.3104(4) -0.1826(4) 0.047(2) Uani 0.2201(19) d PDU A -1
H7A1 H 0.6487 0.3062 -0.1402 0.071 Uiso 0.2201(19) calc PR A -1
H7A2 H 0.7752 0.2472 -0.2093 0.071 Uiso 0.2201(19) calc PR A -1
H7A3 H 0.7266 0.3632 -0.2282 0.071 Uiso 0.2201(19) calc PR A -1
C8A C 0.7600(5) 0.5125(3) -0.1841(4) 0.039(2) Uani 0.2201(19) d PDU A -1
H8A1 H 0.6718 0.5355 -0.1447 0.059 Uiso 0.2201(19) calc PR A -1
H8A2 H 0.7566 0.4887 -0.2359 0.059 Uiso 0.2201(19) calc PR A -1
H8A3 H 0.8064 0.5672 -0.2020 0.059 Uiso 0.2201(19) calc PR A -1
C1A C 0.8179(3) 0.33264(18) -0.1366(2) 0.0472(4) Uiso 0.2201(19) d PGDU A -1
C2A C 0.8301(3) 0.42930(16) -0.1373(2) 0.0472(4) Uiso 0.2201(19) d PGDU A -1
C3A C 0.9065(3) 0.44949(17) -0.09496(18) 0.0472(4) Uiso 0.2201(19) d PGDU A -1
H3A H 0.9148 0.5156 -0.0954 0.057 Uiso 0.2201(19) calc PR A -1
C4A C 0.9708(3) 0.3730(2) -0.05195(18) 0.0472(4) Uiso 0.2201(19) d PGDU A -1
H4A H 1.0230 0.3868 -0.0230 0.057 Uiso 0.2201(19) calc PR A -1
C5A C 0.9586(3) 0.27635(19) -0.0512(2) 0.0472(4) Uiso 0.2201(19) d PGDU A -1
H5A H 1.0025 0.2241 -0.0218 0.057 Uiso 0.2201(19) calc PR A -1
C6A C 0.8822(3) 0.25616(15) -0.0936(2) 0.0472(4) Uiso 0.2201(19) d PGDU A -1
H6A H 0.8739 0.1901 -0.0931 0.057 Uiso 0.2201(19) calc PR A -1
C7B C 0.9639(3) 0.4359(2) -0.05309(19) 0.0649(13) Uani 0.557(2) d PGDU B -2
H7B1 H 0.9232 0.4236 0.0102 0.097 Uiso 0.557(2) calc PR B -2
H7B2 H 0.9723 0.5052 -0.0668 0.097 Uiso 0.557(2) calc PR B -2
H7B3 H 1.0499 0.3930 -0.0726 0.097 Uiso 0.557(2) calc PR B -2
C8B C 0.9325(4) 0.22985(17) -0.0569(2) 0.067(3) Uani 0.557(2) d PGDU B -2
H8B1 H 0.9206 0.1690 -0.0726 0.101 Uiso 0.557(2) calc PR B -2
H8B2 H 0.8947 0.2334 0.0066 0.101 Uiso 0.557(2) calc PR B -2
H8B3 H 1.0252 0.2299 -0.0760 0.101 Uiso 0.557(2) calc PR B -2
C1B C 0.88067(18) 0.41414(15) -0.09973(12) 0.0472(4) Uiso 0.557(2) d PGDU B -2
C2B C 0.8659(2) 0.31883(13) -0.10161(14) 0.0472(4) Uiso 0.557(2) d PGDU B -2
C3B C 0.7886(2) 0.30278(13) -0.14516(16) 0.0472(4) Uiso 0.557(2) d PGDU B -2
H3B H 0.7785 0.2376 -0.1464 0.057 Uiso 0.557(2) calc PR B -2
C4B C 0.7261(2) 0.38204(18) -0.18684(16) 0.0472(4) Uiso 0.557(2) d PGDU B -2
H4B H 0.6733 0.3711 -0.2166 0.057 Uiso 0.557(2) calc PR B -2
C5B C 0.7409(2) 0.47736(15) -0.18496(17) 0.0472(4) Uiso 0.557(2) d PGDU B -2
H5B H 0.6982 0.5315 -0.2134 0.057 Uiso 0.557(2) calc PR B -2
C6B C 0.8182(2) 0.49341(12) -0.14141(16) 0.0472(4) Uiso 0.557(2) d PGDU B -2
H6B H 0.8283 0.5585 -0.1401 0.057 Uiso 0.557(2) calc PR B -2
C7C C 0.9363(9) 0.2279(4) -0.0589(7) 0.072(7) Uani 0.237(2) d PDU C -3
H7C1 H 0.8684 0.2054 -0.0079 0.108 Uiso 0.237(2) calc PR C -3
H7C2 H 1.0103 0.2297 -0.0421 0.108 Uiso 0.237(2) calc PR C -3
H7C3 H 0.9641 0.1822 -0.1049 0.108 Uiso 0.237(2) calc PR C -3
C8C C 0.7547(8) 0.2560(4) -0.1537(6) 0.061(3) Uani 0.237(2) d PDU C -3
H8C1 H 0.6890 0.2793 -0.1820 0.091 Uiso 0.237(2) calc PR C -3
H8C2 H 0.7179 0.2194 -0.0978 0.091 Uiso 0.237(2) calc PR C -3
H8C3 H 0.8293 0.2125 -0.1918 0.091 Uiso 0.237(2) calc PR C -3
C1C C 0.8839(5) 0.3305(3) -0.0928(4) 0.0472(4) Uiso 0.237(2) d PGDU C -3
C2C C 0.7976(5) 0.3438(3) -0.1378(3) 0.0472(4) Uiso 0.237(2) d PGDU C -3
C3C C 0.7499(5) 0.4381(3) -0.1686(4) 0.0472(4) Uiso 0.237(2) d PGDU C -3
H3C H 0.6910 0.4472 -0.1994 0.057 Uiso 0.237(2) calc PR C -3
C4C C 0.7885(6) 0.5192(3) -0.1544(4) 0.0472(4) Uiso 0.237(2) d PGDU C -3
H4C H 0.7560 0.5837 -0.1755 0.057 Uiso 0.237(2) calc PR C -3
C5C C 0.8748(6) 0.5060(3) -0.1094(4) 0.0472(4) Uiso 0.237(2) d PGDU C -3
H5C H 0.9012 0.5614 -0.0997 0.057 Uiso 0.237(2) calc PR C -3
C6C C 0.9225(6) 0.4116(3) -0.0786(4) 0.0472(4) Uiso 0.237(2) d PGDU C -3
H6C H 0.9814 0.4025 -0.0478 0.057 Uiso 0.237(2) calc PR C -3

loop_
_atom_site_aniso_label
_atom_site_aniso_U_11
_atom_site_aniso_U_22
_atom_site_aniso_U_33
_atom_site_aniso_U_23
_atom_site_aniso_U_13
_atom_site_aniso_U_12
Ni 0.02388(12) 0.02904(12) 0.02018(11) -0.00529(8) -0.00769(9) 0.00012(8)
O1 0.0288(7) 0.0352(6) 0.0276(6) -0.0063(5) -0.0126(5) -0.0002(5)
C1 0.0259(9) 0.0308(9) 0.0276(9) -0.0003(7) -0.0101(7) -0.0053(7)
C11 0.0258(9) 0.0448(10) 0.0250(9) 0.0032(8) -0.0089(7) -0.0068(8)
C12 0.0432(12) 0.0549(12) 0.0341(11) 0.0014(9) -0.0186(9) -0.0160(10)
C13 0.0499(13) 0.0855(18) 0.0370(12) 0.0036(12) -0.0217(11) -0.0260(13)
C14 0.0317(12) 0.100(2) 0.0404(13) 0.0110(13) -0.0183(10) -0.0053(12)
C15 0.0471(14) 0.0666(15) 0.0545(15) 0.0037(12) -0.0248(12) 0.0100(12)
C16 0.0371(11) 0.0493(12) 0.0445(12) -0.0022(9) -0.0177(10) 0.0015(9)
C2 0.0257(9) 0.0348(9) 0.0305(9) -0.0079(7) -0.0103(8) 0.0022(7)
O3 0.0253(6) 0.0312(6) 0.0239(6) -0.0078(5) -0.0089(5) 0.0016(5)
C3 0.0241(9) 0.0251(8) 0.0258(8) -0.0035(7) -0.0062(7) -0.0051(7)
C31 0.0275(9) 0.0267(8) 0.0242(8) -0.0053(7) -0.0050(7) -0.0068(7)
C32 0.0268(9) 0.0394(10) 0.0337(10) -0.0108(8) -0.0048(8) -0.0070(8)
C33 0.0337(11) 0.0474(11) 0.0387(11) -0.0197(9) 0.0056(9) -0.0100(9)
C34 0.0582(14) 0.0471(12) 0.0255(10) -0.0113(9) -0.0055(9) -0.0142(10)
C35 0.0561(14) 0.0565(13) 0.0320(11) -0.0128(10) -0.0204(10) 0.0009(11)
C36 0.0368(11) 0.0447(11) 0.0301(10) -0.0111(8) -0.0113(8) 0.0028(8)
O4 0.0252(6) 0.0350(6) 0.0237(6) -0.0057(5) -0.0079(5) 0.0010(5)
C4 0.0263(9) 0.0278(8) 0.0283(9) -0.0030(7) -0.0082(7) -0.0030(7)
C41 0.0251(9) 0.0369(10) 0.0310(9) -0.0022(8) -0.0097(8) -0.0030(7)
C42 0.0330(10) 0.0386(10) 0.0345(10) -0.0048(8) -0.0140(8) -0.0004(8)
C43 0.0468(13) 0.0589(13) 0.0447(12) -0.0093(10) -0.0263(11) -0.0024(10)
C44 0.0354(12) 0.0804(17) 0.0520(14) -0.0076(12) -0.0245(11) 0.0049(11)
C45 0.0353(12) 0.0828(17) 0.0506(14) -0.0152(13) -0.0167(11) 0.0171(11)
C46 0.0346(11) 0.0627(14) 0.0380(11) -0.0157(10) -0.0129(9) 0.0091(10)
C5 0.0257(9) 0.0415(10) 0.0276(9) -0.0107(8) -0.0045(7) -0.0011(8)
O6 0.0263(6) 0.0335(6) 0.0218(6) -0.0063(5) -0.0060(5) -0.0023(5)
C6 0.0297(9) 0.0274(8) 0.0229(8) -0.0049(7) -0.0038(7) -0.0071(7)
C61 0.0299(9) 0.0445(10) 0.0274(9) -0.0130(8) -0.0007(8) -0.0156(8)
C62 0.0328(11) 0.0727(15) 0.0488(13) -0.0335(11) -0.0029(10) -0.0100(10)
C63 0.0390(13) 0.111(2) 0.0603(16) -0.0578(16) 0.0096(12) -0.0173(13)
C64 0.0575(16) 0.142(3) 0.0387(13) -0.0472(16) 0.0033(12) -0.0424(17)
C65 0.0609(16) 0.105(2) 0.0295(11) -0.0193(12) -0.0084(11) -0.0321(15)
C66 0.0425(11) 0.0642(14) 0.0276(10) -0.0118(9) -0.0064(9) -0.0194(10)
N7 0.0253(7) 0.0320(8) 0.0256(8) -0.0035(6) -0.0095(6) -0.0006(6)
C71 0.0363(10) 0.0374(10) 0.0224(9) -0.0033(7) -0.0118(8) -0.0062(8)
C72 0.0379(10) 0.0354(9) 0.0269(9) -0.0061(7) -0.0133(8) -0.0072(8)
C73 0.0220(8) 0.0348(9) 0.0275(9) -0.0002(7) -0.0098(7) -0.0030(7)
C74 0.0322(10) 0.0379(10) 0.0227(9) -0.0032(7) -0.0066(7) -0.0049(8)
C75 0.0341(10) 0.0331(9) 0.0253(9) -0.0061(7) -0.0076(8) -0.0043(8)
C76 0.0267(9) 0.0344(9) 0.0319(9) -0.0016(7) -0.0097(8) -0.0059(7)
C77 0.0544(13) 0.0479(12) 0.0350(11) 0.0026(9) -0.0218(10) -0.0214(10)
C78 0.0633(14) 0.0468(12) 0.0460(12) -0.0005(10) -0.0239(11) -0.0256(11)
C79 0.0458(12) 0.0363(10) 0.0404(11) 0.0019(9) -0.0121(9) -0.0119(9)
C7X 0.0463(12) 0.0386(10) 0.0328(10) 0.0029(8) -0.0151(9) -0.0091(9)
C7Y 0.0397(11) 0.0375(10) 0.0317(10) -0.0036(8) -0.0147(8) -0.0079(8)
N8 0.0316(8) 0.0335(8) 0.0259(8) -0.0030(6) -0.0117(6) -0.0037(6)
C81 0.0432(11) 0.0351(10) 0.0273(9) -0.0061(8) -0.0149(8) -0.0053(8)
C82 0.0375(10) 0.0376(10) 0.0257(9) -0.0010(8) -0.0115(8) -0.0043(8)
C83 0.0275(9) 0.0321(9) 0.0326(10) -0.0036(7) -0.0102(8) -0.0026(7)
C84 0.0404(11) 0.0432(11) 0.0328(10) -0.0076(8) -0.0154(9) -0.0105(9)
C85 0.0398(11) 0.0426(10) 0.0273(9) -0.0013(8) -0.0153(8) -0.0107(8)
C86 0.0306(10) 0.0340(9) 0.0358(10) -0.0053(8) -0.0071(8) -0.0043(8)
C87 0.0438(12) 0.0412(11) 0.0400(11) 0.0015(9) -0.0151(9) -0.0130(9)
C88 0.0517(13) 0.0414(11) 0.0444(12) 0.0051(9) -0.0153(10) -0.0121(10)
C89 0.0466(13) 0.0363(11) 0.0541(14) -0.0016(10) -0.0068(11) -0.0124(9)
C8X 0.0439(12) 0.0450(12) 0.0600(14) -0.0124(10) -0.0132(11) -0.0151(10)
C8Y 0.0397(11) 0.0422(11) 0.0464(12) -0.0055(9) -0.0162(10) -0.0074(9)
C7A 0.050(5) 0.040(5) 0.053(5) 0.001(4) -0.020(4) -0.010(4)
C8A 0.034(3) 0.042(3) 0.050(4) -0.017(3) -0.010(3) -0.021(3)
C7B 0.079(3) 0.071(3) 0.055(3) -0.001(2) -0.022(2) -0.036(2)
C8B 0.076(4) 0.047(4) 0.095(5) 0.012(3) -0.049(4) -0.020(3)
C7C 0.077(9) 0.065(9) 0.076(9) 0.001(7) -0.036(7) -0.008(7)
C8C 0.057(5) 0.059(5) 0.071(6) -0.028(5) -0.019(4) -0.010(4)
